data_4085884
loop_
_publ_author_name
'Men\'endez-Rodr\?\'iguez, Luc\?\'ia'
'Tom\'as-Mendivil, Eder'
'Francos, Javier'
'Crochet, Pascale'
'Cadierno, Victorio'
'Anti\~nolo, Antonio'
'Fern\'andez-Gal\'an, Rafael'
'Carrillo-Hermosilla, Fernando'

_publ_section_title
;
 Reactivity of the Dimer [{RuCl(\m-Cl)(\h3:\h3-C10H16)}2] (C10H16=
 2,7-Dimethylocta-2,6-diene-1,8-diyl) toward Guanidines: Access to
 Ruthenium(IV) and Ruthenium(II) Guanidinate Complexes
;
_journal_issue 12
_journal_name_full Organometallics
_journal_page_first 2796
_journal_paper_doi 10.1021/acs.organomet.5b00070
_journal_volume 34
_journal_year 2015
_chemical_formula_moiety 'C13 H22 N3, Cl'
_chemical_formula_sum 'C13 H22 Cl N3'
_chemical_formula_weight 255.79
_chemical_name_systematic
;
 ?
;
_space_group_IT_number 14
_symmetry_cell_setting monoclinic
_symmetry_space_group_name_Hall '-P 2yn'
_symmetry_space_group_name_H-M 'P 1 21/n 1'
_atom_sites_solution_hydrogens geom
_atom_sites_solution_primary direct
_atom_sites_solution_secondary difmap
_audit_creation_method
;
CrysAlisPro, Oxford Diffraction Ltd.,
Version 1.171.35.19 (release 27-10-2011 CrysAlis171 .NET)
(compiled Oct 27 2011,15:02:11)
;
_cell_angle_alpha 90.00
_cell_angle_beta 101.515(4)
_cell_angle_gamma 90.00
_cell_formula_units_Z 8
_cell_length_a 12.2259(5)
_cell_length_b 11.0068(4)
_cell_length_c 22.6373(9)
_cell_measurement_reflns_used 4297
_cell_measurement_temperature 123.00(10)
_cell_measurement_theta_max 68.0774
_cell_measurement_theta_min 3.6866
_cell_volume 2984.9(2)
_computing_cell_refinement
;
CrysAlisPro, Agilent Technologies,
Version 1.171.35.19 (release 27-10-2011 CrysAlis171 .NET)
(compiled Oct 27 2011,15:02:11)
;
_computing_data_collection
;
CrysAlisPro, Agilent Technologies,
Version 1.171.35.19 (release 27-10-2011 CrysAlis171 .NET)
(compiled Oct 27 2011,15:02:11)
;
_computing_data_reduction
;
CrysAlisPro, Agilent Technologies,
Version 1.171.35.19 (release 27-10-2011 CrysAlis171 .NET)
(compiled Oct 27 2011,15:02:11)
;
_computing_molecular_graphics 'Ortep-3 for Windows (Farrugia, 2008)'
_computing_publication_material 'WinGX publication routines (Farrugia, 1999)'
_computing_structure_refinement 'SHELXL-97 (Sheldrick, 1997)'
_computing_structure_solution 'SIR-92 (Altomare, 1994)'
_diffrn_ambient_temperature 123.00(10)
_diffrn_detector_area_resol_mean 8.2640
_diffrn_measured_fraction_theta_full 0.992
_diffrn_measured_fraction_theta_max 0.992
_diffrn_measurement_device_type 'Xcalibur, Onyx, Nova'
_diffrn_measurement_method '\w scans'
_diffrn_radiation_monochromator mirror
_diffrn_radiation_source 'Nova (Cu) X-ray Source'
_diffrn_radiation_type CuK\a
_diffrn_radiation_wavelength 1.54180
_diffrn_reflns_av_R_equivalents 0.0329
_diffrn_reflns_av_sigmaI/netI 0.0368
_diffrn_reflns_limit_h_max 14
_diffrn_reflns_limit_h_min -13
_diffrn_reflns_limit_k_max 13
_diffrn_reflns_limit_k_min -12
_diffrn_reflns_limit_l_max 27
_diffrn_reflns_limit_l_min -26
_diffrn_reflns_number 11763
_diffrn_reflns_theta_full 68.13
_diffrn_reflns_theta_max 68.19
_diffrn_reflns_theta_min 3.83
_exptl_absorpt_coefficient_mu 2.129
_exptl_absorpt_correction_T_max 1.00000
_exptl_absorpt_correction_T_min 0.88183
_exptl_absorpt_correction_type multi-scan
_exptl_crystal_colour colorless
_exptl_crystal_density_diffrn 1.138
_exptl_crystal_density_method 'not measured'
_exptl_crystal_description prism
_exptl_crystal_F_000 1104
_exptl_crystal_size_max 0.0975
_exptl_crystal_size_mid 0.0680
_exptl_crystal_size_min 0.0435
_refine_diff_density_max 0.436
_refine_diff_density_min -0.180
_refine_diff_density_rms 0.047
_refine_ls_extinction_method none
_refine_ls_goodness_of_fit_ref 1.036
_refine_ls_hydrogen_treatment mixed
_refine_ls_matrix_type full
_refine_ls_number_parameters 331
_refine_ls_number_reflns 5413
_refine_ls_number_restraints 0
_refine_ls_restrained_S_all 1.036
_refine_ls_R_factor_all 0.0529
_refine_ls_R_factor_gt 0.0408
_refine_ls_shift/su_max 0.001
_refine_ls_shift/su_mean 0.000
_refine_ls_structure_factor_coef Fsqd
_refine_ls_weighting_details 'calc w=1/[\s^2^(Fo^2^)+(0.0578P)^2^+0.4190P] where P=(Fo^2^+2Fc^2^)/3'
_refine_ls_weighting_scheme calc
_refine_ls_wR_factor_gt 0.1008
_refine_ls_wR_factor_ref 0.1092
_reflns_number_gt 4432
_reflns_number_total 5413
_reflns_threshold_expression >2sigma(I)
_cod_data_source_file om5b00070_si_002.cif
_cod_data_source_block 4a
_cod_depositor_comments 'Adding full bibliography for 4085883--4085888.cif.'
_cod_database_code 4085884

loop_
_symmetry_equiv_pos_as_xyz
'x, y, z'
'-x+1/2, y+1/2, -z+1/2'
'-x, -y, -z'
'x-1/2, -y-1/2, z-1/2'

loop_
_atom_site_label
_atom_site_type_symbol
_atom_site_fract_x
_atom_site_fract_y
_atom_site_fract_z
_atom_site_U_iso_or_equiv
_atom_site_adp_type
_atom_site_occupancy
_atom_site_symmetry_multiplicity
_atom_site_calc_flag
_atom_site_refinement_flags
C1 C -0.36862(14) -0.27455(17) 0.66370(8) 0.0297(4) Uani 1 1 d .
C2 C -0.44485(16) -0.19774(19) 0.75128(8) 0.0371(4) Uani 1 1 d .
H2 H -0.3707 -0.1630 0.7662 0.044 Uiso 1 1 calc R
C3 C -0.4793(2) -0.2696(2) 0.80149(10) 0.0552(6) Uani 1 1 d .
H3A H -0.4261 -0.3332 0.8142 0.083 Uiso 1 1 calc R
H3B H -0.5518 -0.3044 0.7872 0.083 Uiso 1 1 calc R
H3C H -0.4820 -0.2167 0.8349 0.083 Uiso 1 1 calc R
C4 C -0.5256(2) -0.0959(2) 0.72941(10) 0.0497(5) Uani 1 1 d .
H4A H -0.5008 -0.0522 0.6978 0.075 Uiso 1 1 calc R
H4B H -0.5289 -0.0417 0.7622 0.075 Uiso 1 1 calc R
H4C H -0.5984 -0.1291 0.7143 0.075 Uiso 1 1 calc R
C5 C -0.32151(16) -0.36650(18) 0.57137(8) 0.0348(4) Uani 1 1 d .
H5 H -0.2572 -0.3116 0.5765 0.042 Uiso 1 1 calc R
C6 C -0.2801(2) -0.4920(2) 0.59226(12) 0.0598(7) Uani 1 1 d .
H6A H -0.2439 -0.4888 0.6340 0.090 Uiso 1 1 calc R
H6B H -0.2281 -0.5198 0.5686 0.090 Uiso 1 1 calc R
H6C H -0.3422 -0.5470 0.5875 0.090 Uiso 1 1 calc R
C7 C -0.3801(2) -0.3639(3) 0.50590(10) 0.0546(6) Uani 1 1 d .
H7A H -0.4042 -0.2825 0.4949 0.082 Uiso 1 1 calc R
H7B H -0.4437 -0.4169 0.5002 0.082 Uiso 1 1 calc R
H7C H -0.3296 -0.3906 0.4811 0.082 Uiso 1 1 calc R
C8 C -0.19521(15) -0.22496(18) 0.73604(8) 0.0315(4) Uani 1 1 d .
C9 C -0.19879(17) -0.3203(2) 0.77579(9) 0.0397(5) Uani 1 1 d .
H9 H -0.2499 -0.3831 0.7653 0.048 Uiso 1 1 calc R
C10 C -0.12585(19) -0.3214(2) 0.83118(10) 0.0486(5) Uani 1 1 d .
H10 H -0.1300 -0.3835 0.8585 0.058 Uiso 1 1 calc R
C11 C -0.04754(19) -0.2312(2) 0.84595(10) 0.0537(6) Uani 1 1 d .
H11 H 0.0017 -0.2330 0.8830 0.064 Uiso 1 1 calc R
C12 C -0.04180(17) -0.1378(2) 0.80578(11) 0.0492(6) Uani 1 1 d .
H12 H 0.0123 -0.0778 0.8156 0.059 Uiso 1 1 calc R
C13 C -0.11668(16) -0.13322(19) 0.75071(10) 0.0376(4) Uani 1 1 d .
H13 H -0.1141 -0.0694 0.7241 0.045 Uiso 1 1 calc R
C14 C 0.15924(14) -0.08028(16) 0.59031(8) 0.0278(4) Uani 1 1 d .
C15 C 0.09347(15) -0.21932(18) 0.66335(9) 0.0343(4) Uani 1 1 d .
H15 H 0.0464 -0.1498 0.6689 0.041 Uiso 1 1 calc R
C16 C 0.01846(19) -0.3250(2) 0.63910(11) 0.0466(5) Uani 1 1 d .
H16A H -0.0277 -0.3028 0.6012 0.070 Uiso 1 1 calc R
H16B H -0.0279 -0.3453 0.6672 0.070 Uiso 1 1 calc R
H16C H 0.0634 -0.3939 0.6335 0.070 Uiso 1 1 calc R
C17 C 0.16797(19) -0.2494(3) 0.72365(10) 0.0540(6) Uani 1 1 d .
H17A H 0.2141 -0.1806 0.7377 0.081 Uiso 1 1 calc R
H17B H 0.2144 -0.3177 0.7190 0.081 Uiso 1 1 calc R
H17C H 0.1225 -0.2690 0.7524 0.081 Uiso 1 1 calc R
C18 C 0.34171(15) -0.11220(18) 0.55800(8) 0.0330(4) Uani 1 1 d .
H18 H 0.3601 -0.1643 0.5937 0.040 Uiso 1 1 calc R
C19 C 0.3333(2) -0.1906(2) 0.50233(9) 0.0494(6) Uani 1 1 d .
H19A H 0.2769 -0.2514 0.5020 0.074 Uiso 1 1 calc R
H19B H 0.4038 -0.2293 0.5028 0.074 Uiso 1 1 calc R
H19C H 0.3139 -0.1408 0.4670 0.074 Uiso 1 1 calc R
C20 C 0.43047(17) -0.0144(2) 0.56217(11) 0.0486(5) Uani 1 1 d .
H20A H 0.4331 0.0322 0.5983 0.073 Uiso 1 1 calc R
H20B H 0.4127 0.0381 0.5277 0.073 Uiso 1 1 calc R
H20C H 0.5018 -0.0517 0.5631 0.073 Uiso 1 1 calc R
C21 C 0.08424(15) 0.12616(16) 0.58013(8) 0.0296(4) Uani 1 1 d .
C22 C 0.17871(16) 0.19162(18) 0.60629(9) 0.0370(4) Uani 1 1 d .
H22 H 0.2386 0.1526 0.6307 0.044 Uiso 1 1 calc R
C23 C 0.1831(2) 0.31576(19) 0.59575(11) 0.0463(5) Uani 1 1 d .
H23 H 0.2464 0.3597 0.6129 0.056 Uiso 1 1 calc R
C24 C 0.0944(2) 0.37384(19) 0.56011(11) 0.0522(6) Uani 1 1 d .
H24 H 0.0983 0.4566 0.5525 0.063 Uiso 1 1 calc R
C25 C -0.0005(2) 0.30929(19) 0.53561(9) 0.0461(5) Uani 1 1 d .
H25 H -0.0612 0.3493 0.5124 0.055 Uiso 1 1 calc R
C26 C -0.00605(17) 0.18445(18) 0.54535(8) 0.0352(4) Uani 1 1 d .
H26 H -0.0700 0.1410 0.5286 0.042 Uiso 1 1 calc R
N1 N -0.43858(13) -0.28183(15) 0.70121(7) 0.0336(4) Uani 1 1 d .
N2 N -0.39939(13) -0.32056(15) 0.60820(7) 0.0317(3) Uani 1 1 d .
N3 N -0.26750(13) -0.22039(15) 0.67876(7) 0.0328(3) Uani 1 1 d .
N4 N 0.16306(13) -0.18507(14) 0.61965(7) 0.0320(3) Uani 1 1 d .
N5 N 0.23513(13) -0.05147(14) 0.55840(7) 0.0297(3) Uani 1 1 d .
N6 N 0.07592(13) -0.00011(14) 0.59231(7) 0.0300(3) Uani 1 1 d .
Cl1 Cl -0.65573(3) -0.40424(4) 0.62234(2) 0.03488(13) Uani 1 1 d .
Cl2 Cl 0.18017(4) 0.07308(4) 0.42102(2) 0.03851(13) Uani 1 1 d .
H1N H -0.501(2) -0.321(2) 0.6868(11) 0.052(7) Uiso 1 1 d .
H2N H -0.4661(19) -0.349(2) 0.6000(10) 0.036(6) Uiso 1 1 d .
H3N H -0.2414(17) -0.191(2) 0.6496(10) 0.035(6) Uiso 1 1 d .
H4N H 0.2138(19) -0.237(2) 0.6140(10) 0.042(6) Uiso 1 1 d .
H5N H 0.2164(18) 0.001(2) 0.5338(10) 0.038(6) Uiso 1 1 d .
H6N H 0.0142(18) -0.028(2) 0.5949(9) 0.033(6) Uiso 1 1 d .

loop_
_atom_site_aniso_label
_atom_site_aniso_U_11
_atom_site_aniso_U_22
_atom_site_aniso_U_33
_atom_site_aniso_U_23
_atom_site_aniso_U_13
_atom_site_aniso_U_12
C1 0.0315(9) 0.0293(9) 0.0275(9) 0.0018(7) 0.0043(7) -0.0016(7)
C2 0.0372(10) 0.0464(11) 0.0279(9) -0.0068(9) 0.0074(8) -0.0055(9)
C3 0.0741(16) 0.0621(15) 0.0352(11) 0.0060(11) 0.0251(11) 0.0107(13)
C4 0.0637(14) 0.0447(12) 0.0407(12) -0.0047(10) 0.0104(10) 0.0026(11)
C5 0.0363(9) 0.0365(10) 0.0338(10) -0.0060(8) 0.0120(8) -0.0063(8)
C6 0.0736(16) 0.0466(14) 0.0672(16) 0.0056(12) 0.0333(13) 0.0145(12)
C7 0.0535(13) 0.0787(18) 0.0339(11) -0.0121(11) 0.0144(10) 0.0004(12)
C8 0.0294(8) 0.0366(10) 0.0281(9) -0.0057(8) 0.0050(7) -0.0001(7)
C9 0.0396(10) 0.0436(12) 0.0351(10) 0.0019(9) 0.0054(8) -0.0008(9)
C10 0.0491(12) 0.0596(14) 0.0355(11) 0.0036(10) 0.0049(9) 0.0140(11)
C11 0.0487(12) 0.0688(16) 0.0369(11) -0.0144(11) -0.0073(9) 0.0186(11)
C12 0.0354(10) 0.0511(13) 0.0557(14) -0.0263(11) -0.0034(9) 0.0024(9)
C13 0.0337(9) 0.0353(10) 0.0435(11) -0.0104(9) 0.0069(8) -0.0007(8)
C14 0.0303(8) 0.0259(9) 0.0261(8) -0.0025(7) 0.0029(7) -0.0018(7)
C15 0.0366(9) 0.0332(10) 0.0358(10) 0.0061(8) 0.0135(8) 0.0059(8)
C16 0.0498(12) 0.0405(12) 0.0542(13) 0.0055(10) 0.0215(10) -0.0034(10)
C17 0.0488(12) 0.0790(18) 0.0361(11) 0.0124(11) 0.0130(9) 0.0078(12)
C18 0.0336(9) 0.0372(10) 0.0295(9) 0.0034(8) 0.0094(7) 0.0049(8)
C19 0.0589(13) 0.0543(14) 0.0349(11) -0.0023(10) 0.0091(9) 0.0234(11)
C20 0.0352(10) 0.0540(14) 0.0580(13) 0.0147(11) 0.0125(10) -0.0018(9)
C21 0.0394(9) 0.0242(9) 0.0278(9) -0.0014(7) 0.0131(7) -0.0013(7)
C22 0.0387(10) 0.0329(10) 0.0418(11) -0.0071(9) 0.0133(8) -0.0052(8)
C23 0.0574(13) 0.0332(11) 0.0548(13) -0.0127(10) 0.0271(11) -0.0141(10)
C24 0.0881(17) 0.0241(10) 0.0535(13) 0.0011(10) 0.0359(13) -0.0035(11)
C25 0.0727(15) 0.0308(10) 0.0368(11) 0.0067(9) 0.0155(10) 0.0102(10)
C26 0.0464(10) 0.0313(10) 0.0272(9) -0.0012(8) 0.0057(8) 0.0015(8)
N1 0.0331(8) 0.0392(9) 0.0290(8) -0.0060(7) 0.0074(6) -0.0092(7)
N2 0.0282(8) 0.0380(9) 0.0287(8) -0.0057(7) 0.0051(6) -0.0058(7)
N3 0.0339(8) 0.0408(9) 0.0238(7) 0.0021(7) 0.0058(6) -0.0098(7)
N4 0.0354(8) 0.0280(8) 0.0349(8) 0.0034(7) 0.0128(7) 0.0049(7)
N5 0.0341(8) 0.0266(8) 0.0287(8) 0.0034(7) 0.0074(6) 0.0012(6)
N6 0.0276(8) 0.0253(8) 0.0381(8) -0.0006(7) 0.0091(6) -0.0016(6)
Cl1 0.0297(2) 0.0264(2) 0.0468(3) 0.00004(18) 0.00354(18) -0.00067(16)
Cl2 0.0347(2) 0.0411(3) 0.0396(3) 0.0134(2) 0.00705(18) -0.00414(18)

loop_
_atom_type_symbol
_atom_type_description
_atom_type_scat_dispersion_real
_atom_type_scat_dispersion_imag
_atom_type_scat_source
C C 0.0181 0.0091 'International Tables Vol C Tables 4.2.6.8 and 6.1.1.4'
H H 0.0000 0.0000 'International Tables Vol C Tables 4.2.6.8 and 6.1.1.4'
N N 0.0311 0.0180 'International Tables Vol C Tables 4.2.6.8 and 6.1.1.4'
Cl Cl 0.3639 0.7018 'International Tables Vol C Tables 4.2.6.8 and 6.1.1.4'

loop_
_geom_angle_atom_site_label_1
_geom_angle_atom_site_label_2
_geom_angle_atom_site_label_3
_geom_angle
N1 C1 N2 118.92(16)
N1 C1 N3 122.71(17)
N2 C1 N3 118.35(16)
N1 C2 C4 110.12(16)
N1 C2 C3 108.31(18)
C4 C2 C3 111.86(18)
N2 C5 C7 108.34(16)
N2 C5 C6 110.46(17)
C7 C5 C6 112.8(2)
C13 C8 C9 120.31(18)
C13 C8 N3 117.95(18)
C9 C8 N3 121.69(17)
C10 C9 C8 119.7(2)
C11 C10 C9 120.4(2)
C10 C11 C12 120.1(2)
C11 C12 C13 120.3(2)
C8 C13 C12 119.2(2)
N5 C14 N4 121.53(16)
N5 C14 N6 118.41(16)
N4 C14 N6 120.06(16)
N4 C15 C16 109.95(16)
N4 C15 C17 109.60(16)
C16 C15 C17 111.67(19)
N5 C18 C19 110.63(16)
N5 C18 C20 107.56(16)
C19 C18 C20 112.63(18)
C26 C21 C22 120.29(18)
C26 C21 N6 118.97(17)
C22 C21 N6 120.59(17)
C21 C22 C23 119.6(2)
C24 C23 C22 120.3(2)
C23 C24 C25 119.9(2)
C24 C25 C26 120.5(2)
C21 C26 C25 119.3(2)
C1 N1 C2 126.44(16)
C1 N2 C5 124.67(16)
C1 N3 C8 125.90(16)
C14 N4 C15 126.13(15)
C14 N5 C18 127.95(16)
C14 N6 C21 123.07(15)

loop_
_geom_bond_atom_site_label_1
_geom_bond_atom_site_label_2
_geom_bond_distance
C1 N1 1.322(2)
C1 N2 1.337(2)
C1 N3 1.353(2)
C2 N1 1.477(2)
C2 C4 1.510(3)
C2 C3 1.512(3)
C5 N2 1.475(2)
C5 C7 1.512(3)
C5 C6 1.514(3)
C8 C13 1.387(3)
C8 C9 1.388(3)
C8 N3 1.417(2)
C9 C10 1.386(3)
C10 C11 1.373(4)
C11 C12 1.384(4)
C12 C13 1.392(3)
C14 N5 1.323(2)
C14 N4 1.327(2)
C14 N6 1.355(2)
C15 N4 1.477(2)
C15 C16 1.515(3)
C15 C17 1.519(3)
C18 N5 1.466(2)
C18 C19 1.514(3)
C18 C20 1.518(3)
C21 C26 1.379(3)
C21 C22 1.389(3)
C21 N6 1.424(2)
C22 C23 1.390(3)
C23 C24 1.374(4)
C24 C25 1.378(3)
C25 C26 1.395(3)
